data_4322404
loop_
_publ_author_name
'Tianyan Niu'
'Allan J. Jacobson'

_publ_section_title
;
 Syntheses and Structural Characterizations of the Three-dimensional
 Polymers [(R2Sn)3{Co(CN)6}2.X] (R = Vinyl, Propyl, Butyl; X = Solvent)
;
_journal_name_full 'Inorganic Chemistry'
_journal_page_first 5346
_journal_page_last 5350
_journal_paper_doi 10.1021/ic990648g
_journal_volume 38
_journal_year 1999
_chemical_formula_sum 'C36 H54 Co2 N12 Sn3'
_chemical_formula_weight 1128.84
_chemical_name_systematic
; 
 ? 
;
_space_group_IT_number 193
_symmetry_cell_setting hexagonal
_symmetry_space_group_name_Hall '-P 6c 2'
_symmetry_space_group_name_H-M 'P 63/m c m'
_atom_sites_solution_hydrogens geom
_atom_sites_solution_primary direct
_atom_sites_solution_secondary difmap
_audit_creation_method SHELXL
_cell_angle_alpha 90.00
_cell_angle_beta 90.00
_cell_angle_gamma 120.00
_cell_formula_units_Z 2
_cell_length_a 13.7408(5)
_cell_length_b 13.7408(5)
_cell_length_c 13.3631(7)
_cell_measurement_reflns_used 7912
_cell_measurement_temperature 223(2)
_cell_volume 2185.05(16)
_computing_cell_refinement 'Siemens SMART software'
_computing_data_collection 'Siemens SMART software'
_computing_data_reduction 'Siemens SMART software'
_computing_molecular_graphics Diamond
_computing_structure_refinement 'SHELXL-93 (Sheldrick, 1993)'
_computing_structure_solution 'SHELXS-86 (Sheldrick, 1990)'
_diffrn_ambient_temperature 223(2)
_diffrn_measurement_device 'Siemens SMART CCD'
_diffrn_measurement_method CCD
_diffrn_radiation_monochromator graphite
_diffrn_radiation_source 'fine-focus sealed tube'
_diffrn_radiation_type MoK\a
_diffrn_radiation_wavelength 0.71073
_diffrn_reflns_av_R_equivalents 0.0365
_diffrn_reflns_av_sigmaI/netI 0.0141
_diffrn_reflns_limit_h_max 16
_diffrn_reflns_limit_h_min -15
_diffrn_reflns_limit_k_max 16
_diffrn_reflns_limit_k_min -16
_diffrn_reflns_limit_l_max 12
_diffrn_reflns_limit_l_min -15
_diffrn_reflns_number 10807
_diffrn_reflns_theta_max 25.04
_diffrn_reflns_theta_min 1.71
_diffrn_standards_decay_% 0.0
_exptl_absorpt_coefficient_mu 2.474
_exptl_absorpt_correction_T_max 0.5659
_exptl_absorpt_correction_T_min 0.5045
_exptl_absorpt_correction_type SADABS
_exptl_crystal_colour colorless
_exptl_crystal_density_diffrn 1.716
_exptl_crystal_density_meas ?
_exptl_crystal_description block
_exptl_crystal_F_000 1116
_exptl_crystal_size_max 0.3
_exptl_crystal_size_mid 0.2
_exptl_crystal_size_min 0.2
_refine_diff_density_max 0.897
_refine_diff_density_min -1.445
_refine_diff_density_rms 0.147
_refine_ls_extinction_method none
_refine_ls_goodness_of_fit_all 1.287
_refine_ls_goodness_of_fit_obs 1.297
_refine_ls_matrix_type full
_refine_ls_number_parameters 66
_refine_ls_number_reflns 729
_refine_ls_number_restraints 9
_refine_ls_restrained_S_all 1.384
_refine_ls_restrained_S_obs 1.291
_refine_ls_R_factor_all 0.0531
_refine_ls_R_factor_obs 0.0472
_refine_ls_shift/esd_max -0.017
_refine_ls_shift/esd_mean 0.003
_refine_ls_structure_factor_coef Fsqd
_refine_ls_weighting_details 'w=1/[\s^2^(Fo^2^)+(0.0000P)^2^+33.0401P] where P=(Fo^2^+2Fc^2^)/3'
_refine_ls_weighting_scheme calc
_refine_ls_wR_factor_all 0.1165
_refine_ls_wR_factor_obs 0.1088
_reflns_number_observed 714
_reflns_number_total 734
_reflns_observed_criterion >2sigma(I)
_cod_data_source_file ic990648g_2.cif
_cod_data_source_block Butyl(2)
_cod_depositor_comments
;
The following automatic conversions were performed:

'_exptl_crystal_density_meas' value 'not measured' was changed to '?'
- the value is perceived as not measured.

Automatic conversion script
Id: cif_fix_values 3008 2015-01-20 13:52:24Z robertas 

The following automatic conversions were performed:

'_refine_ls_weighting_scheme' value 'calc
w=1/[\s^2^(Fo^2^)+(0.0000P)^2^+33.0401P] where P=(Fo^2^+2Fc^2^)/3'
was changed to 'calc'. New tag '_refine_ls_weighting_details' was
created. The value of the new tag was set to
'w=1/[\s^2^(Fo^2^)+(0.0000P)^2^+33.0401P] where P=(Fo^2^+2Fc^2^)/3'.

Automatic conversion script
Id: cif_fix_values 3143 2015-03-26 13:38:13Z robertas 
;
_cod_original_cell_volume 2185.1(2)
_cod_database_code 4322404

loop_
_symmetry_equiv_pos_as_xyz
'x, y, z'
'-y, x-y, z'
'-x+y, -x, z'
'-x, -y, z+1/2'
'y, -x+y, z+1/2'
'x-y, x, z+1/2'
'y, x, -z+1/2'
'x-y, -y, -z+1/2'
'-x, -x+y, -z+1/2'
'-y, -x, -z'
'-x+y, y, -z'
'x, x-y, -z'
'-x, -y, -z'
'y, -x+y, -z'
'x-y, x, -z'
'x, y, -z-1/2'
'-y, x-y, -z-1/2'
'-x+y, -x, -z-1/2'
'-y, -x, z-1/2'
'-x+y, y, z-1/2'
'x, x-y, z-1/2'
'y, x, z'
'x-y, -y, z'
'-x, -x+y, z'

loop_
_atom_site_aniso_label
_atom_site_aniso_U_11
_atom_site_aniso_U_22
_atom_site_aniso_U_33
_atom_site_aniso_U_23
_atom_site_aniso_U_13
_atom_site_aniso_U_12
Sn 0.0256(4) 0.0223(5) 0.0162(5) 0.000 0.000 0.0111(3)
Co 0.0249(8) 0.0249(8) 0.0129(10) 0.000 0.000 0.0124(4)
N1 0.060(5) 0.042(4) 0.028(3) 0.010(3) 0.002(3) 0.028(4)
C1 0.033(4) 0.041(5) 0.020(3) -0.004(3) -0.002(3) 0.018(4)

loop_
_atom_site_label
_atom_site_type_symbol
_atom_site_fract_x
_atom_site_fract_y
_atom_site_fract_z
_atom_site_U_iso_or_equiv
_atom_site_thermal_displace_type
_atom_site_occupancy
_atom_site_calc_flag
_atom_site_refinement_flags
_atom_site_disorder_group
Sn Sn 0.57832(7) 0.0000 0.2500 0.0217(3) Uani 1 d SD .
Co Co 0.6667 0.3333 0.0000 0.0209(5) Uani 1 d S .
N1 N 0.6470(6) 0.1446(6) 0.1325(4) 0.042(2) Uani 1 d . .
C1 C 0.6593(6) 0.2181(7) 0.0821(5) 0.031(2) Uani 1 d . .
C11 C 0.7372(7) 0.0000 0.2500 0.041(4) Uiso 1 d SGD .
C12 C 0.7581(38) -0.0474(27) 0.1540(10) 0.041(4) Uiso 0.18 d PG .
C13 C 0.7632(35) 0.0265(32) 0.0692(5) 0.041(4) Uiso 0.18 d PGD .
C14 C 0.7734(52) 0.0578(49) -0.0379(23) 0.055(14) Uiso 0.18 d PD .
C12' C 0.8511(26) 0.1032(34) 0.2500 0.045(18) Uiso 0.14 d SPGD .
C13' C 0.9283(61) 0.0588(59) 0.2743(63) 0.045(18) Uiso 0.07 d PGD .
C14' C 1.0000 0.1757(63) 0.2500 0.014(21) Uiso 0.12 d SPD .
C14" C 1.0000 0.0388(49) 0.2074(57) 0.015(19) Uiso 0.10 d SPD .
C21 C 0.4004(30) -0.0482(98) 0.2353(125) 0.049(20) Uiso 0.06 d PGD .
C22 C 0.3076(75) -0.0210(99) 0.2405(68) 0.049(20) Uiso 0.06 d PG .
C23 C 0.2719(165) -0.0018(281) 0.1361(64) 0.049(20) Uiso 0.12 d SPGD .
C24 C 0.1950(83) -0.0270(80) 0.0527(70) 0.021(26) Uiso 0.06 d PD .
C31 C 0.4105(18) -0.0243(40) 0.2786(22) 0.053(8) Uiso 0.19 d PGD .
C32 C 0.3862(39) 0.0453(34) 0.2074(27) 0.053(8) Uiso 0.19 d PG .
C33 C 0.3465(44) -0.0094(62) 0.1091(21) 0.053(8) Uiso 0.19 d PGD .
C34 C 0.2618(66) 0.0000 0.0528(101) 0.072(43) Uiso 0.12 d SPD .

loop_
_atom_type_symbol
_atom_type_description
_atom_type_scat_dispersion_real
_atom_type_scat_dispersion_imag
_atom_type_scat_source
C C 0.0033 0.0016 'International Tables Vol C Tables 4.2.6.8 and 6.1.1.4'
H H 0.0000 0.0000 'International Tables Vol C Tables 4.2.6.8 and 6.1.1.4'
N N 0.0061 0.0033 'International Tables Vol C Tables 4.2.6.8 and 6.1.1.4'
Co Co 0.3494 0.9721 'International Tables Vol C Tables 4.2.6.8 and 6.1.1.4'
Sn Sn -0.6537 1.4246 'International Tables Vol C Tables 4.2.6.8 and 6.1.1.4'

loop_
_geom_angle_atom_site_label_1
_geom_angle_atom_site_label_2
_geom_angle_atom_site_label_3
_geom_angle
_geom_angle_site_symmetry_1
_geom_angle_site_symmetry_3
_geom_angle_publ_flag
C11 Sn C31 167.4(9) . 16_556 ?
C11 Sn C31 167.4(9) . . ?
C31 Sn C31 20.1(16) 16_556 . ?
C11 Sn C31 167.4(9) . 8 ?
C31 Sn C31 15.2(25) 16_556 8 ?
C31 Sn C31 25.3(17) . 8 ?
C11 Sn C31 167.4(9) . 23 ?
C31 Sn C31 25.3(17) 16_556 23 ?
C31 Sn C31 15.2(25) . 23 ?
C31 Sn C31 20.1(16) 8 23 ?
C11 Sn C21 164.0(32) . . ?
C31 Sn C21 8.9(43) 16_556 . ?
C31 Sn C21 16.9(40) . . ?
C31 Sn C21 23.2(29) 8 . ?
C31 Sn C21 27.4(32) 23 . ?
C11 Sn C21 164.0(32) . 16_556 ?
C31 Sn C21 16.9(40) 16_556 16_556 ?
C31 Sn C21 8.9(43) . 16_556 ?
C31 Sn C21 27.4(32) 8 16_556 ?
C31 Sn C21 23.2(29) 23 16_556 ?
C21 Sn C21 10.3(87) . 16_556 ?
C11 Sn C21 164.0(32) . 23 ?
C31 Sn C21 23.2(29) 16_556 23 ?
C31 Sn C21 27.4(32) . 23 ?
C31 Sn C21 8.9(43) 8 23 ?
C31 Sn C21 16.9(40) 23 23 ?
C21 Sn C21 30.3(63) . 23 ?
C21 Sn C21 32.0(65) 16_556 23 ?
C11 Sn C21 164.0(33) . 8 ?
C31 Sn C21 27.4(32) 16_556 8 ?
C31 Sn C21 23.2(29) . 8 ?
C31 Sn C21 16.9(40) 8 8 ?
C31 Sn C21 8.9(43) 23 8 ?
C21 Sn C21 32.0(65) . 8 ?
C21 Sn C21 30.3(63) 16_556 8 ?
C21 Sn C21 10.3(87) 23 8 ?
C11 Sn N1 91.2(2) . 16_556 ?
C31 Sn N1 101.2(10) 16_556 16_556 ?
C31 Sn N1 87.6(12) . 16_556 ?
C31 Sn N1 89.9(12) 8 16_556 ?
C31 Sn N1 76.4(10) 23 16_556 ?
C21 Sn N1 103.4(37) . 16_556 ?
C21 Sn N1 96.4(38) 16_556 16_556 ?
C21 Sn N1 81.2(39) 23 16_556 ?
C21 Sn N1 74.1(37) 8 16_556 ?
C11 Sn N1 91.2(2) . 23 ?
C31 Sn N1 76.4(10) 16_556 23 ?
C31 Sn N1 89.9(12) . 23 ?
C31 Sn N1 87.6(12) 8 23 ?
C31 Sn N1 101.2(10) 23 23 ?
C21 Sn N1 74.1(37) . 23 ?
C21 Sn N1 81.2(39) 16_556 23 ?
C21 Sn N1 96.4(38) 23 23 ?
C21 Sn N1 103.4(37) 8 23 ?
N1 Sn N1 177.5(4) 16_556 23 ?
C11 Sn N1 91.2(2) . . ?
C31 Sn N1 87.6(12) 16_556 . ?
C31 Sn N1 101.2(10) . . ?
C31 Sn N1 76.4(10) 8 . ?
C31 Sn N1 89.9(12) 23 . ?
C21 Sn N1 96.4(38) . . ?
C21 Sn N1 103.4(37) 16_556 . ?
C21 Sn N1 74.1(37) 23 . ?
C21 Sn N1 81.2(38) 8 . ?
N1 Sn N1 84.7(3) 16_556 . ?
N1 Sn N1 95.2(3) 23 . ?
C1 Co C1 94.3(4) 10_665 . ?
C1 Co C1 86.8(4) 10_665 2_655 ?
C1 Co C1 89.6(3) . 2_655 ?
C1 Co C1 89.6(3) 10_665 11_655 ?
C1 Co C1 86.8(4) . 11_655 ?
C1 Co C1 174.6(5) 2_655 11_655 ?
C1 Co C1 89.6(3) 10_665 12 ?
C1 Co C1 174.6(5) . 12 ?
C1 Co C1 94.3(4) 2_655 12 ?
C1 Co C1 89.6(3) 11_655 12 ?
C1 Co C1 174.6(5) 10_665 3_665 ?
C1 Co C1 89.6(3) . 3_665 ?
C1 Co C1 89.6(3) 2_655 3_665 ?
C1 Co C1 94.3(4) 11_655 3_665 ?
C1 Co C1 86.8(4) 12 3_665 ?
C1 N1 Sn 163.6(7) . . ?
N1 C1 Co 175.4(8) . . ?
C12' C11 C12' 110.2(53) . 8 ?
C12' C11 C12 57.9(20) . 8 ?
C12' C11 C12 94.2(17) 8 8 ?
C12' C11 C12 57.9(15) . 23 ?
C12' C11 C12 94.2(16) 8 23 ?
C12 C11 C12 114.0(32) 8 23 ?
C12' C11 C12 94.2(22) . . ?
C12' C11 C12 57.9(10) 8 . ?
C12 C11 C12 132.7(5) 8 . ?
C12 C11 C12 43.3(22) 23 . ?
C12' C11 C12 94.2(26) . 16_556 ?
C12' C11 C12 57.9(9) 8 16_556 ?
C12 C11 C12 43.3(35) 8 16_556 ?
C12 C11 C12 132.7(5) 23 16_556 ?
C12 C11 C12 114.0(6) . 16_556 ?
C12' C11 Sn 124.9(26) . . ?
C12' C11 Sn 124.9(26) 8 . ?
C12 C11 Sn 113.6(11) 8 . ?
C12 C11 Sn 113.6(13) 23 . ?
C12 C11 Sn 113.6(16) . . ?
C12 C11 Sn 113.6(16) 16_556 . ?
C12 C12 C13 78.4(34) 23 23 ?
C12 C12 C12' 116.9(27) 23 8 ?
C13 C12 C12' 161.8(45) 23 8 ?
C12 C12 C13 54.1 23 . ?
C13 C12 C13 24.4(34) 23 . ?
C12' C12 C13 167.4(7) 8 . ?
C12 C12 C11 68.4 23 . ?
C13 C12 C11 123.4(20) 23 . ?
C12' C12 C11 59.9(6) 8 . ?
C13 C12 C11 107.5 . . ?
C12 C12 C13' 94.2(100) 23 8 ?
C13 C12 C13' 141.6(100) 23 8 ?
C12' C12 C13' 51.5(100) 8 8 ?
C13 C12 C13' 132.7(100) . 8 ?
C11 C12 C13' 86.7(100) . 8 ?
C13 C13 C12 101.6(29) 23 23 ?
C13 C13 C14 104.5(34) 23 . ?
C12 C13 C14 148.3(43) 23 . ?
C13 C13 C12 54.1 23 . ?
C12 C13 C12 47.5(29) 23 . ?
C14 C13 C12 153.1(33) . . ?
C13 C13 C34 79.1(25) 23 13_655 ?
C12 C13 C34 164.8(42) 23 13_655 ?
C14 C13 C34 25.6(27) . 13_655 ?
C12 C13 C34 130.9(24) . 13_655 ?
C13 C13 C24 90.2(39) 23 13_655 ?
C12 C13 C24 138.1(40) 23 13_655 ?
C14 C13 C24 26.3(35) . 13_655 ?
C12 C13 C24 128.2(39) . 13_655 ?
C34 C13 C24 27.2(42) 13_655 13_655 ?
C13 C13 C14 55.0(27) 23 23 ?
C12 C13 C14 151.3(38) 23 23 ?
C14 C13 C14 49.5(42) . 23 ?
C12 C13 C14 107.1(28) . 23 ?
C34 C13 C14 24.2(20) 13_655 23 ?
C24 C13 C14 40.9(38) 13_655 23 ?
C13 C13 C24 69.8(35) 23 11_655 ?
C12 C13 C24 140.2(37) 23 11_655 ?
C14 C13 C24 41.1(39) . 11_655 ?
C12 C13 C24 112.0(34) . 11_655 ?
C34 C13 C24 25.8(37) 13_655 11_655 ?
C24 C13 C24 20.4(61) 13_655 11_655 ?
C14 C13 C24 24.5(32) 23 11_655 ?
C34 C14 C24 64.9(100) 13_655 13_655 ?
C34 C14 C24 39.4(94) 13_655 11_655 ?
C24 C14 C24 27.7(91) 13_655 11_655 ?
C34 C14 C14 17.5(77) 13_655 23 ?
C24 C14 C14 61.5(89) 13_655 23 ?
C24 C14 C14 33.8(52) 11_655 23 ?
C34 C14 C13 91.8(100) 13_655 . ?
C24 C14 C13 95.0(80) 13_655 . ?
C24 C14 C13 85.6(55) 11_655 . ?
C14 C14 C13 75.5(27) 23 . ?
C34 C14 C23 46.6(100) 13_655 13_655 ?
C24 C14 C23 72.2(100) 13_655 13_655 ?
C24 C14 C23 64.5(100) 11_655 13_655 ?
C14 C14 C23 63.5(100) 23 13_655 ?
C13 C14 C23 138.3(100) . 13_655 ?
C34 C14 C33 55.7(100) 13_655 13_655 ?
C24 C14 C33 109.8(100) 13_655 13_655 ?
C24 C14 C33 92.2(100) 11_655 13_655 ?
C14 C14 C33 70.5(100) 23 13_655 ?
C13 C14 C33 119.2(66) . 13_655 ?
C23 C14 C33 40.7(100) 13_655 13_655 ?
C34 C14 C13 71.5(100) 13_655 23 ?
C24 C14 C13 84.4(80) 13_655 23 ?
C24 C14 C13 68.6(53) 11_655 23 ?
C14 C14 C13 55.0(21) 23 23 ?
C13 C14 C13 20.4(26) . 23 ?
C23 C14 C13 118.1(100) 13_655 23 ?
C33 C14 C13 107.0(88) 13_655 23 ?
C34 C14 C33 49.2(100) 13_655 11_655 ?
C24 C14 C33 105.3(100) 13_655 11_655 ?
C24 C14 C33 86.2(100) 11_655 11_655 ?
C14 C14 C33 63.8(100) 23 11_655 ?
C13 C14 C33 115.7(75) . 11_655 ?
C23 C14 C33 39.1(100) 13_655 11_655 ?
C33 C14 C33 6.7(100) 13_655 11_655 ?
C13 C14 C33 102.0(94) 23 11_655 ?
C12 C12' C12 122.3(33) 23 8 ?
C12 C12' C11 62.2(16) 23 . ?
C12 C12' C11 62.2(21) 8 . ?
C12 C12' C13' 78.6(100) 23 16_556 ?
C12 C12' C13' 100.4(100) 8 16_556 ?
C11 C12' C13' 103.4(100) . 16_556 ?
C12 C12' C13' 100.4(56) 23 . ?
C12 C12' C13' 78.6(33) 8 . ?
C11 C12' C13' 103.4(46) . . ?
C13' C12' C13' 25.0(62) 16_556 . ?
C12 C12' C14' 111.5(26) 23 . ?
C12 C12' C14' 111.5(29) 8 . ?
C11 C12' C14' 154.1(51) . . ?
C13' C12' C14' 51.4(100) 16_556 . ?
C13' C12' C14' 51.4(14) . . ?
C13' C13' C14" 102.1(100) 16_556 16_556 ?
C13' C13' C13' 90.00(7) 16_556 23 ?
C14" C13' C13' 78.3(75) 16_556 23 ?
C13' C13' C14' 77.0(100) 16_556 . ?
C14" C13' C14' 97.1(73) 16_556 . ?
C13' C13' C14' 165.0(100) 23 . ?
C13' C13' C14" 52.1(100) 16_556 . ?
C14" C13' C14" 50.0(76) 16_556 . ?
C13' C13' C14" 80.6(100) 23 . ?
C14' C13' C14" 85.6(60) . . ?
C13' C13' C12' 77.52(13) 16_556 . ?
C14" C13' C12' 171.1(70) 16_556 . ?
C13' C13' C12' 110.6 23 . ?
C14' C13' C12' 74.1(18) . . ?
C14" C13' C12' 128.9(62) . . ?
C13' C13' C13' 65.2(100) 16_556 8 ?
C14" C13' C13' 84.5(100) 16_556 8 ?
C13' C13' C13' 24.8(100) 23 8 ?
C14' C13' C13' 141.5(100) . 8 ?
C14" C13' C13' 66.0(100) . 8 ?
C12' C13' C13' 103.2(100) . 8 ?
C13' C13' C14" 98.6(100) 16_556 17_646 ?
C14" C13' C14" 33.6(47) 16_556 17_646 ?
C13' C13' C14" 44.7(64) 23 17_646 ?
C14' C13' C14" 129.4(58) . 17_646 ?
C14" C13' C14" 56.3(60) . 17_646 ?
C12' C13' C14" 155.3(62) . 17_646 ?
C13' C13' C14" 54.4(100) 8 17_646 ?
C13' C13' C13' 90.0(9) 16_556 24_765 ?
C14" C13' C13' 43.4(75) 16_556 24_765 ?
C13' C13' C13' 120.00(7) 23 24_765 ?
C14' C13' C13' 53.7(18) . 24_765 ?
C14" C13' C13' 54.1(100) . 24_765 ?
C12' C13' C13' 127.8(4) . 24_765 ?
C13' C13' C13' 117.0(100) 8 24_765 ?
C14" C13' C13' 76.2(100) 17_646 24_765 ?
C13' C13' C13' 69.2(100) 16_556 9_765 ?
C14" C13' C13' 52.8(100) 16_556 9_765 ?
C13' C13' C13' 117.9(100) 23 9_765 ?
C14' C13' C13' 50.7(100) . 9_765 ?
C14" C13' C13' 40.0(100) . 9_765 ?
C12' C13' C13' 119.7(100) . 9_765 ?
C13' C13' C13' 105.9(100) 8 9_765 ?
C14" C13' C13' 80.2(100) 17_646 9_765 ?
C13' C13' C13' 20.8(100) 24_765 9_765 ?
C13' C13' C14" 61.0(100) 16_556 2_645 ?
C14" C13' C14" 52.5(65) 16_556 2_645 ?
C13' C13' C14" 51.0(100) 23 2_645 ?
C14' C13' C14" 115.0(42) . 2_645 ?
C14" C13' C14" 29.6(37) . 2_645 ?
C12' C13' C14" 132.1(62) . 2_645 ?
C13' C13' C14" 39.2(100) 8 2_645 ?
C14" C13' C14" 37.6(55) 17_646 2_645 ?
C13' C13' C14" 77.8(100) 24_765 2_645 ?
C13' C13' C14" 68.3(94) 9_765 2_645 ?
C13' C13' C12 120.7(100) 16_556 8 ?
C14" C13' C12 134.3(80) 16_556 8 ?
C13' C13' C12 85.8(100) 23 8 ?
C14' C13' C12 107.0(32) . 8 ?
C14" C13' C12 164.4(59) . 8 ?
C12' C13' C12 49.9(18) . 8 ?
C13' C13' C12 98.6(100) 8 8 ?
C14" C13' C12 117.4(49) 17_646 8 ?
C13' C13' C12 141.1(100) 24_765 8 ?
C13' C13' C12 155.3(49) 9_765 8 ?
C14" C13' C12 136.3(48) 2_645 8 ?
C13' C14' C13' 26.0(100) . 16_556 ?
C13' C14' C13' 72.6(54) . 24_765 ?
C13' C14' C13' 78.6(100) 16_556 24_765 ?
C13' C14' C13' 78.6(100) . 9_765 ?
C13' C14' C13' 72.6(100) 16_556 9_765 ?
C13' C14' C13' 26.0(100) 24_765 9_765 ?
C13' C14' C12' 127.1(66) . 9_765 ?
C13' C14' C12' 127.1(100) 16_556 9_765 ?
C13' C14' C12' 54.5(20) 24_765 9_765 ?
C13' C14' C12' 54.5(100) 9_765 9_765 ?
C13' C14' C12' 54.5(9) . . ?
C13' C14' C12' 54.5(100) 16_556 . ?
C13' C14' C12' 127.1(49) 24_765 . ?
C13' C14' C12' 127.1(100) 9_765 . ?
C12' C14' C12' 178.3(64) 9_765 . ?
C13' C14' C14" 47.5(32) . . ?
C13' C14' C14" 36.3(100) 16_556 . ?
C13' C14' C14" 47.5(100) 24_765 . ?
C13' C14' C14" 36.3(100) 9_765 . ?
C12' C14' C14" 90.8(31) 9_765 . ?
C12' C14' C14" 90.8(31) . . ?
C13' C14' C14" 36.3(35) . 16_556 ?
C13' C14' C14" 47.5(39) 16_556 16_556 ?
C13' C14' C14" 36.3(27) 24_765 16_556 ?
C13' C14' C14" 47.5(100) 9_765 16_556 ?
C12' C14' C14" 90.8(31) 9_765 16_556 ?
C12' C14' C14" 90.8(31) . 16_556 ?
C14" C14' C14" 33.7(47) . 16_556 ?
C13' C14' C22 145.7(100) . 17_656 ?
C13' C14' C22 148.8(100) 16_556 17_656 ?
C13' C14' C22 132.6(100) 24_765 17_656 ?
C13' C14' C22 134.9(100) 9_765 17_656 ?
C12' C14' C22 81.9(100) 9_765 17_656 ?
C12' C14' C22 96.4(100) . 17_656 ?
C14" C14' C22 165.0(100) . 17_656 ?
C14" C14' C22 158.3(100) 16_556 17_656 ?
C13' C14' C22 148.8(100) . 2_655 ?
C13' C14' C22 145.7(100) 16_556 2_655 ?
C13' C14' C22 134.9(100) 24_765 2_655 ?
C13' C14' C22 132.6(100) 9_765 2_655 ?
C12' C14' C22 81.9(100) 9_765 2_655 ?
C12' C14' C22 96.4(100) . 2_655 ?
C14" C14' C22 158.3(100) . 2_655 ?
C14" C14' C22 165.0(100) 16_556 2_655 ?
C22 C14' C22 7.4(100) 17_656 2_655 ?
C13' C14' C22 132.6(100) . 7_655 ?
C13' C14' C22 134.9(100) 16_556 7_655 ?
C13' C14' C22 145.7(100) 24_765 7_655 ?
C13' C14' C22 148.8(100) 9_765 7_655 ?
C12' C14' C22 96.4(100) 9_765 7_655 ?
C12' C14' C22 81.9(100) . 7_655 ?
C14" C14' C22 165.0(100) . 7_655 ?
C14" C14' C22 158.3(100) 16_556 7_655 ?
C22 C14' C22 14.5(100) 17_656 7_655 ?
C22 C14' C22 16.3(100) 2_655 7_655 ?
C13' C14' C22 134.9(100) . 22_655 ?
C13' C14' C22 132.6(100) 16_556 22_655 ?
C13' C14' C22 148.8(100) 24_765 22_655 ?
C13' C14' C22 145.7(100) 9_765 22_655 ?
C12' C14' C22 96.4(100) 9_765 22_655 ?
C12' C14' C22 81.9(100) . 22_655 ?
C14" C14' C22 158.3(100) . 22_655 ?
C14" C14' C22 165.0(100) 16_556 22_655 ?
C22 C14' C22 16.3(100) 17_656 22_655 ?
C22 C14' C22 14.5(100) 2_655 22_655 ?
C22 C14' C22 7.4(100) 7_655 22_655 ?
C14" C14" C14" 60.000(10) 3_765 2_645 ?
C14" C14" C14" 90.000(3) 3_765 16_556 ?
C14" C14" C14" 90.000(9) 2_645 16_556 ?
C14" C14" C13' 101.7(100) 3_765 9_765 ?
C14" C14" C13' 158.4(100) 2_645 9_765 ?
C14" C14" C13' 77.9(100) 16_556 9_765 ?
C14" C14" C13' 158.4(100) 3_765 16_556 ?
C14" C14" C13' 101.7(100) 2_645 16_556 ?
C14" C14" C13' 77.9(65) 16_556 16_556 ?
C13' C14" C13' 93.2(100) 9_765 16_556 ?
C14" C14" C14" 51.0(49) 3_765 18_766 ?
C14" C14" C14" 71.6(20) 2_645 18_766 ?
C14" C14" C14" 39.0(49) 16_556 18_766 ?
C13' C14" C14" 88.0(100) 9_765 18_766 ?
C13' C14" C14" 115.0(100) 16_556 18_766 ?
C14" C14" C14" 71.6(20) 3_765 17_646 ?
C14" C14" C14" 51.0(49) 2_645 17_646 ?
C14" C14" C14" 39.0(49) 16_556 17_646 ?
C13' C14" C14" 115.0(100) 9_765 17_646 ?
C13' C14" C14" 88.0(100) 16_556 17_646 ?
C14" C14" C14" 36.7(40) 18_766 17_646 ?
C14" C14" C13' 99.4(100) 3_765 24_765 ?
C14" C14" C13' 138.6(100) 2_645 24_765 ?
C14" C14" C13' 52.1(100) 16_556 24_765 ?
C13' C14" C13' 25.8(100) 9_765 24_765 ?
C13' C14" C13' 87.3(100) 16_556 24_765 ?
C14" C14" C13' 68.0(100) 18_766 24_765 ?
C14" C14" C13' 89.7(100) 17_646 24_765 ?
C14" C14" C13' 138.6(40) 3_765 . ?
C14" C14" C13' 99.4(36) 2_645 . ?
C14" C14" C13' 52.1(39) 16_556 . ?
C13' C14" C13' 87.3(100) 9_765 . ?
C13' C14" C13' 25.8(75) 16_556 . ?
C14" C14" C13' 89.7(62) 18_766 . ?
C14" C14" C13' 68.0(44) 17_646 . ?
C13' C14" C13' 71.8(100) 24_765 . ?
C14" C14" C13' 44.7(100) 3_765 18_766 ?
C14" C14" C13' 103.8(100) 2_645 18_766 ?
C14" C14" C13' 81.4(100) 16_556 18_766 ?
C13' C14" C13' 57.0(100) 9_765 18_766 ?
C13' C14" C13' 146.9(100) 16_556 18_766 ?
C14" C14" C13' 55.6(100) 18_766 18_766 ?
C14" C14" C13' 92.0(100) 17_646 18_766 ?
C13' C14" C13' 59.6(100) 24_765 18_766 ?
C13' C14" C13' 127.5(100) . 18_766 ?
C14" C14" C13' 103.8(100) 3_765 8 ?
C14" C14" C13' 44.7(100) 2_645 8 ?
C14" C14" C13' 81.4(100) 16_556 8 ?
C13' C14" C13' 146.9(100) 9_765 8 ?
C13' C14" C13' 57.0(100) 16_556 8 ?
C14" C14" C13' 92.0(100) 18_766 8 ?
C14" C14" C13' 55.6(100) 17_646 8 ?
C13' C14" C13' 127.5(100) 24_765 8 ?
C13' C14" C13' 59.6(100) . 8 ?
C13' C14" C13' 143.8(100) 18_766 8 ?
C14" C14" C13' 51.0(51) 3_765 3_765 ?
C14" C14" C13' 102.2(100) 2_645 3_765 ?
C14" C14" C13' 61.0(100) 16_556 3_765 ?
C13' C14" C13' 56.3(100) 9_765 3_765 ?
C13' C14" C13' 131.9(100) 16_556 3_765 ?
C14" C14" C13' 39.4(100) 18_766 3_765 ?
C14" C14" C13' 76.0(100) 17_646 3_765 ?
C13' C14" C13' 48.4(100) 24_765 3_765 ?
C13' C14" C13' 108.8(100) . 3_765 ?
C13' C14" C13' 20.3(100) 18_766 3_765 ?
C13' C14" C13' 131.4(100) 8 3_765 ?
C31 C21 C21 123.0(100) 16_556 16_556 ?
C31 C21 C31 96.7(100) 16_556 . ?
C21 C21 C31 26.3(100) 16_556 . ?
C31 C21 C31 21.1(100) 16_556 8 ?
C21 C21 C31 102.1(100) 16_556 8 ?
C31 C21 C31 75.9(100) . 8 ?
C31 C21 C32 71.2(100) 16_556 23 ?
C21 C21 C32 114.0(93) 16_556 23 ?
C31 C21 C32 108.1(100) . 23 ?
C31 C21 C32 81.4(99) 8 23 ?
C31 C21 C31 66.9(100) 16_556 23 ?
C21 C21 C31 56.2(80) 16_556 23 ?
C31 C21 C31 29.9(93) . 23 ?
C31 C21 C31 46.0(72) 8 23 ?
C32 C21 C31 99.9(94) 23 23 ?
C31 C21 C21 33.4(100) 16_556 23 ?
C21 C21 C21 90.0 16_556 23 ?
C31 C21 C21 63.8(100) . 23 ?
C31 C21 C21 12.3(100) 8 23 ?
C32 C21 C21 87.8(71) 23 23 ?
C31 C21 C21 33.9(79) 23 23 ?
C31 C21 C32 106.6(100) 16_556 8 ?
C21 C21 C32 47.6(66) 16_556 8 ?
C31 C21 C32 49.7(92) . 8 ?
C31 C21 C32 95.2(100) 8 8 ?
C32 C21 C32 66.3(52) 23 8 ?
C31 C21 C32 65.2(87) 23 8 ?
C21 C21 C32 88.2(55) 23 8 ?
C31 C21 C21 52.1(100) 16_556 8 ?
C21 C21 C21 71.1(100) 16_556 8 ?
C31 C21 C21 44.9(100) . 8 ?
C31 C21 C21 31.1(64) 8 8 ?
C32 C21 C21 95.5(93) 23 8 ?
C31 C21 C21 15.0(82) 23 8 ?
C21 C21 C21 18.9(100) 23 8 ?
C32 C21 C21 75.7(100) 8 8 ?
C31 C21 C32 34.0(100) 16_556 . ?
C21 C21 C32 105.0(67) 16_556 . ?
C31 C21 C32 82.4(100) . . ?
C31 C21 C32 34.4(45) 8 . ?
C32 C21 C32 48.3(64) 23 . ?
C31 C21 C32 59.3(54) 23 . ?
C21 C21 C32 39.5(31) 23 . ?
C32 C21 C32 73.8(54) 8 . ?
C21 C21 C32 49.7(75) 8 . ?
C31 C21 C22 76.8(100) 16_556 . ?
C21 C21 C22 87.4(44) 16_556 . ?
C31 C21 C22 79.9(81) . . ?
C31 C21 C22 76.7(73) 8 . ?
C32 C21 C22 28.4(60) 23 . ?
C31 C21 C22 76.7(71) 23 . ?
C21 C21 C22 77.5(59) 23 . ?
C32 C21 C22 40.7(42) 8 . ?
C21 C21 C22 77.3(58) 8 . ?
C32 C21 C22 43.8(47) . . ?
C31 C21 C22 82.3(100) 16_556 16_556 ?
C21 C21 C22 77.8(90) 16_556 16_556 ?
C31 C21 C22 71.3(97) . 16_556 ?
C31 C21 C22 79.0(91) 8 16_556 ?
C32 C21 C22 37.5(41) 23 16_556 ?
C31 C21 C22 71.5(85) 23 16_556 ?
C21 C21 C22 77.8(77) 23 16_556 ?
C32 C21 C22 31.4(42) 8 16_556 ?
C21 C21 C22 74.4(73) 8 16_556 ?
C32 C21 C22 48.4(64) . 16_556 ?
C22 C21 C22 9.5(67) . 16_556 ?
C22 C22 C22 90.0(2) 16_556 23 ?
C22 C22 C22 63.0(100) 16_556 8 ?
C22 C22 C22 27.0(100) 23 8 ?
C22 C22 C32 122.7(92) 16_556 23 ?
C22 C22 C32 110.7(100) 23 23 ?
C22 C22 C32 124.1(100) 8 23 ?
C22 C22 C32 44.7(100) 16_556 8 ?
C22 C22 C32 107.2(100) 23 8 ?
C22 C22 C32 86.6(100) 8 8 ?
C32 C22 C32 78.0(64) 23 8 ?
C22 C22 C32 113.7(100) 16_556 . ?
C22 C22 C32 44.2(100) 23 . ?
C22 C22 C32 62.8(100) 8 . ?
C32 C22 C32 66.5(80) 23 . ?
C32 C22 C32 97.8(84) 8 . ?
C22 C22 C32 55.3(100) 16_556 16_556 ?
C22 C22 C32 49.9(100) 23 16_556 ?
C22 C22 C32 33.6(100) 8 16_556 ?
C32 C22 C32 98.3(84) 23 16_556 ?
C32 C22 C32 57.3(82) 8 16_556 ?
C32 C22 C32 58.4(61) . 16_556 ?
C22 C22 C31 100.1(59) 16_556 16_556 ?
C22 C22 C31 91.5(66) 23 16_556 ?
C22 C22 C31 95.9(58) 8 16_556 ?
C32 C22 C31 31.2(52) 23 16_556 ?
C32 C22 C31 59.2(38) 8 16_556 ?
C32 C22 C31 52.4(35) . 16_556 ?
C32 C22 C31 67.3(38) 16_556 16_556 ?
C22 C22 C21 92.65(7) 16_556 . ?
C22 C22 C21 102.48(6) 23 . ?
C22 C22 C21 102.3(18) 8 . ?
C32 C22 C21 32.2(61) 23 . ?
C32 C22 C21 49.2(81) 8 . ?
C32 C22 C21 65.3(71) . . ?
C32 C22 C21 70.6(79) 16_556 . ?
C31 C22 C21 13.1(65) 16_556 . ?
C22 C22 C23 154.6(6) 16_556 . ?
C22 C22 C23 81.5 23 . ?
C22 C22 C23 106.2(100) 8 . ?
C32 C22 C23 82.6(90) 23 . ?
C32 C22 C23 160.6(100) 8 . ?
C32 C22 C23 76.1(80) . . ?
C32 C22 C23 128.7(100) 16_556 . ?
C31 C22 C23 104.0(59) 16_556 . ?
C21 C22 C23 112.5 . . ?
C22 C22 C21 77.8(100) 16_556 16_556 ?
C22 C22 C21 102.2(43) 23 16_556 ?
C22 C22 C21 95.3(93) 8 16_556 ?
C32 C22 C21 46.4(69) 23 16_556 ?
C32 C22 C21 34.8(48) 8 16_556 ?
C32 C22 C21 72.2(80) . 16_556 ?
C32 C22 C21 61.9(83) 16_556 16_556 ?
C31 C22 C21 24.7(57) 16_556 16_556 ?
C21 C22 C21 14.8(100) . 16_556 ?
C23 C22 C21 127.3(100) . 16_556 ?
C22 C22 C31 70.5(55) 16_556 . ?
C22 C22 C31 91.5(60) 23 . ?
C22 C22 C31 82.6(97) 8 . ?
C32 C22 C31 56.7(45) 23 . ?
C32 C22 C31 32.2(41) 8 . ?
C32 C22 C31 67.5(38) . . ?
C32 C22 C31 49.1(28) 16_556 . ?
C31 C22 C31 29.6(25) 16_556 . ?
C21 C22 C31 24.6(61) . . ?
C23 C22 C31 133.2(53) . . ?
C21 C22 C31 12.8(65) 16_556 . ?
C34 C23 C33 79.4(85) . . ?
C34 C23 C33 79.2(86) . 23 ?
C33 C23 C33 11.2(76) . 23 ?
C34 C23 C24 33.1(66) . . ?
C33 C23 C24 108.4(97) . . ?
C33 C23 C24 110.8(84) 23 . ?
C34 C23 C24 32.8(72) . 23 ?
C33 C23 C24 110.4(91) . 23 ?
C33 C23 C24 107.6(100) 23 23 ?
C24 C23 C24 25.4(76) . 23 ?
C34 C23 C14 27.8(57) . 13_655 ?
C33 C23 C14 80.7(90) . 13_655 ?
C33 C23 C14 85.7(85) 23 13_655 ?
C24 C23 C14 30.2(49) . 13_655 ?
C24 C23 C14 48.5(50) 23 13_655 ?
C34 C23 C14 27.0(67) . 11_655 ?
C33 C23 C14 84.9(96) . 11_655 ?
C33 C23 C14 79.7(100) 23 11_655 ?
C24 C23 C14 48.3(52) . 11_655 ?
C24 C23 C14 29.9(48) 23 11_655 ?
C14 C23 C14 54.6(47) 13_655 11_655 ?
C34 C23 C22 162.2(100) . . ?
C33 C23 C22 83.9(53) . . ?
C33 C23 C22 85.6(52) 23 . ?
C24 C23 C22 155.1(100) . . ?
C24 C23 C22 165.0(100) 23 . ?
C14 C23 C22 142.5(100) 13_655 . ?
C14 C23 C22 156.6(100) 11_655 . ?
C34 C23 C22 160.3(100) . 23 ?
C33 C23 C22 85.4(70) . 23 ?
C33 C23 C22 83.4(81) 23 23 ?
C24 C23 C22 165.8(100) . 23 ?
C24 C23 C22 152.4(100) 23 23 ?
C14 C23 C22 159.0(100) 13_655 23 ?
C14 C23 C22 139.7(100) 11_655 23 ?
C22 C23 C22 18.6(86) . 23 ?
C34 C23 C32 132.8(100) . 23 ?
C33 C23 C32 56.2(46) . 23 ?
C33 C23 C32 60.5(57) 23 23 ?
C24 C23 C32 146.8(100) . 23 ?
C24 C23 C32 165.6(100) 23 23 ?
C14 C23 C32 119.2(100) 13_655 23 ?
C14 C23 C32 140.1(97) 11_655 23 ?
C22 C23 C32 29.4(34) . 23 ?
C22 C23 C32 40.0(53) 23 23 ?
C34 C23 C32 131.4(100) . . ?
C33 C23 C32 60.0(55) . . ?
C33 C23 C32 55.7(62) 23 . ?
C24 C23 C32 164.3(100) . . ?
C24 C23 C32 144.0(100) 23 . ?
C14 C23 C32 140.7(79) 13_655 . ?
C14 C23 C32 117.2(100) 11_655 . ?
C22 C23 C32 39.8(44) . . ?
C22 C23 C32 29.2(51) 23 . ?
C32 C23 C32 37.9(31) 23 . ?
C34 C23 C22 165.7(100) . 16_556 ?
C33 C23 C22 87.3(37) . 16_556 ?
C33 C23 C22 88.7(42) 23 16_556 ?
C24 C23 C22 153.9(100) . 16_556 ?
C24 C23 C22 161.5(100) 23 16_556 ?
C14 C23 C22 144.6(100) 13_655 16_556 ?
C14 C23 C22 157.2(100) 11_655 16_556 ?
C22 C23 C22 3.5(22) . 16_556 ?
C22 C23 C22 17.8(84) 23 16_556 ?
C32 C23 C22 32.9(22) 23 16_556 ?
C32 C23 C22 41.5(47) . 16_556 ?
C24 C24 C14 118.5(89) 23 13_655 ?
C24 C24 C34 66.3(77) 23 . ?
C14 C24 C34 54.7(94) 13_655 . ?
C24 C24 C14 33.8(52) 23 11_655 ?
C14 C24 C14 84.7(100) 13_655 11_655 ?
C34 C24 C14 34.9(55) . 11_655 ?
C24 C24 C23 78.1(100) 23 . ?
C14 C24 C23 77.6(100) 13_655 . ?
C34 C24 C23 50.2(100) . . ?
C14 C24 C23 68.3(94) 11_655 . ?
C24 C24 C13 89.8(100) 23 13_655 ?
C14 C24 C13 58.7(100) 13_655 13_655 ?
C34 C24 C13 72.3(100) . 13_655 ?
C14 C24 C13 70.6(100) 11_655 13_655 ?
C23 C24 C13 121.4(80) . 13_655 ?
C24 C24 C13 69.8(100) 23 11_655 ?
C14 C24 C13 71.1(100) 13_655 11_655 ?
C34 C24 C13 65.0(100) . 11_655 ?
C14 C24 C13 53.3(100) 11_655 11_655 ?
C23 C24 C13 114.7(97) . 11_655 ?
C13 C24 C13 20.1(100) 13_655 11_655 ?
C21 C31 C31 146.6(100) 16_556 23 ?
C21 C31 C21 30.7(100) 16_556 . ?
C31 C31 C21 116.2(100) 23 . ?
C21 C31 C31 57.0(100) 16_556 16_556 ?
C31 C31 C31 90.0 23 16_556 ?
C21 C31 C31 26.3(100) . 16_556 ?
C21 C31 C32 87.0(80) 16_556 8 ?
C31 C31 C32 106.7(66) 23 8 ?
C21 C31 C32 95.9(86) . 8 ?
C31 C31 C32 102.4(45) 16_556 8 ?
C21 C31 C21 134.4(100) 16_556 8 ?
C31 C31 C21 12.3(100) 23 8 ?
C21 C31 C21 104.0(100) . 8 ?
C31 C31 C21 77.9(100) 16_556 8 ?
C32 C31 C21 110.7(76) 8 8 ?
C21 C31 C31 94.0(100) 16_556 8 ?
C31 C31 C31 52.9(55) 23 8 ?
C21 C31 C31 63.3(100) . 8 ?
C31 C31 C31 37.1(55) 16_556 8 ?
C32 C31 C31 110.1(36) 8 8 ?
C21 C31 C31 40.8(100) 8 8 ?
C21 C31 C21 112.9(100) 16_556 23 ?
C31 C31 C21 33.9(79) 23 23 ?
C21 C31 C21 82.3(100) . 23 ?
C31 C31 C21 56.2(79) 16_556 23 ?
C32 C31 C21 112.4(62) 8 23 ?
C21 C31 C21 21.7(100) 8 23 ?
C31 C31 C21 19.1(100) 8 23 ?
C21 C31 C32 136.7(100) 16_556 16_556 ?
C31 C31 C32 45.2(34) 23 16_556 ?
C21 C31 C32 118.8(100) . 16_556 ?
C31 C31 C32 99.2(26) 16_556 16_556 ?
C32 C31 C32 61.5(84) 8 16_556 ?
C21 C31 C32 50.6(47) 8 16_556 ?
C31 C31 C32 72.7(41) 8 16_556 ?
C21 C31 C32 61.4(62) 23 16_556 ?
C21 C31 C32 58.6(100) 16_556 23 ?
C31 C31 C32 101.3(34) 23 23 ?
C21 C31 C32 43.2(51) . 23 ?
C31 C31 C32 41.8(17) 16_556 23 ?
C32 C31 C32 60.6(54) 8 23 ?
C21 C31 C32 93.0(100) 8 23 ?
C31 C31 C32 61.5(27) 8 23 ?
C21 C31 C32 76.3(72) 23 23 ?
C32 C31 C32 79.4(39) 16_556 23 ?
C21 C31 C22 90.1(100) 16_556 16_556 ?
C31 C31 C22 88.5(63) 23 16_556 ?
C21 C31 C22 84.0(51) . 16_556 ?
C31 C31 C22 79.9(41) 16_556 16_556 ?
C32 C31 C22 29.1(61) 8 16_556 ?
C21 C31 C22 88.0(83) 8 16_556 ?
C31 C31 C22 81.1(56) 8 16_556 ?
C21 C31 C22 84.5(65) 23 16_556 ?
C32 C31 C22 47.8(64) 16_556 16_556 ?
C32 C31 C22 41.3(42) 23 16_556 ?
C21 C31 C32 99.0(100) 16_556 . ?
C31 C31 C32 56.5(20) 23 . ?
C21 C31 C32 72.3(100) . . ?
C31 C31 C32 50.6(19) 16_556 . ?
C32 C31 C32 77.8(46) 8 . ?
C21 C31 C32 48.9(88) 8 . ?
C31 C31 C32 33.0(19) 8 . ?
C21 C31 C32 37.1(41) 23 . ?
C32 C31 C32 48.5(35) 16_556 . ?
C32 C31 C32 44.8(36) 23 . ?
C22 C31 C32 48.8(58) 16_556 . ?
C22 C32 C31 119.7(97) 23 8 ?
C22 C32 C21 119.4(100) 23 23 ?
C31 C32 C21 21.8(96) 8 23 ?
C22 C32 C22 12.6(100) 23 8 ?
C31 C32 C22 111.0(100) 8 8 ?
C21 C32 C22 107.8(100) 23 8 ?
C22 C32 C32 69.3(100) 23 23 ?
C31 C32 C32 73.3(55) 8 23 ?
C21 C32 C32 92.2(69) 23 23 ?
C22 C32 C32 72.8(100) 8 23 ?
C22 C32 C22 25.2(100) 23 . ?
C31 C32 C22 103.8(77) 8 . ?
C21 C32 C22 112.5(81) 23 . ?
C22 C32 C22 30.6(100) 8 . ?
C32 C32 C22 44.2(56) 23 . ?
C22 C32 C21 102.1(91) 23 8 ?
C31 C32 C21 34.4(51) 8 8 ?
C21 C32 C21 18.4(100) 23 8 ?
C22 C32 C21 90.0(100) 8 8 ?
C32 C32 C21 91.8(53) 23 8 ?
C22 C32 C21 99.8(45) . 8 ?
C22 C32 C32 57.3(72) 23 16_556 ?
C31 C32 C32 77.6(38) 8 16_556 ?
C21 C32 C32 66.0(100) 23 16_556 ?
C22 C32 C32 44.7(72) 8 16_556 ?
C32 C32 C32 90.0 23 16_556 ?
C22 C32 C32 66.3(51) . 16_556 ?
C21 C32 C32 47.6(63) 8 16_556 ?
C22 C32 C31 101.1(96) 23 16_556 ?
C31 C32 C31 28.1(54) 8 16_556 ?
C21 C32 C31 48.0(69) 23 16_556 ?
C22 C32 C31 96.9(100) 8 16_556 ?
C32 C32 C31 45.2(15) 23 16_556 ?
C22 C32 C31 79.9(47) . 16_556 ?
C21 C32 C31 53.4(47) 8 16_556 ?
C32 C32 C31 80.8(28) 16_556 16_556 ?
C22 C32 C22 22.3(100) 23 16_556 ?
C31 C32 C22 99.8(75) 8 16_556 ?
C21 C32 C22 105.1(52) 23 16_556 ?
C22 C32 C22 23.0(100) 8 16_556 ?
C32 C32 C22 49.9(59) 23 16_556 ?
C22 C32 C22 11.0(73) . 16_556 ?
C21 C32 C22 90.8(87) 8 16_556 ?
C32 C32 C22 55.3(54) 16_556 16_556 ?
C31 C32 C22 79.0(53) 16_556 16_556 ?
C22 C32 C31 90.8(70) 23 23 ?
C31 C32 C31 35.8(35) 8 23 ?
C21 C32 C31 28.7(91) 23 23 ?
C22 C32 C31 79.5(100) 8 23 ?
C32 C32 C31 78.7(41) 23 23 ?
C22 C32 C31 85.5(62) . 23 ?
C21 C32 C31 14.8(74) 8 23 ?
C32 C32 C31 41.8(19) 16_556 23 ?
C31 C32 C31 45.8(38) 16_556 23 ?
C22 C32 C31 77.0(55) 16_556 23 ?
C22 C32 C33 107.9(91) 23 23 ?
C31 C32 C33 103.2(53) 8 23 ?
C21 C32 C33 120.4(100) 23 23 ?
C22 C32 C33 120.2(70) 8 23 ?
C32 C32 C33 72.1(58) 23 23 ?
C22 C32 C33 95.2(72) . 23 ?
C21 C32 C33 137.4(61) 8 23 ?
C32 C32 C33 160.7(54) 16_556 23 ?
C31 C32 C33 91.1(47) 16_556 23 ?
C22 C32 C33 106.1(61) 16_556 23 ?
C31 C32 C33 136.2(51) 23 23 ?
C33 C33 C23 85.5(100) 23 . ?
C33 C33 C32 107.9(32) 23 23 ?
C23 C33 C32 80.9(65) . 23 ?
C33 C33 C34 85.6(43) 23 . ?
C23 C33 C34 49.9(74) . . ?
C32 C33 C34 128.3(63) 23 . ?
C33 C33 C32 63.86(6) 23 . ?
C23 C33 C32 78.0(82) . . ?
C32 C33 C32 44.0(32) 23 . ?
C34 C33 C32 121.9(60) . . ?
C33 C33 C14 109.5(43) 23 13_655 ?
C23 C33 C14 58.6(83) . 13_655 ?
C32 C33 C14 120.8(45) 23 13_655 ?
C34 C33 C14 24.3(24) . 13_655 ?
C32 C33 C14 136.6(36) . 13_655 ?
C33 C33 C31 95.7(11) 23 16_556 ?
C23 C33 C31 105.1(44) . 16_556 ?
C32 C33 C31 28.0(17) 23 16_556 ?
C34 C33 C31 154.8(67) . 16_556 ?
C32 C33 C31 40.5(9) . 16_556 ?
C14 C33 C31 147.5(47) 13_655 16_556 ?
C33 C33 C14 63.8(39) 23 11_655 ?
C23 C33 C14 56.2(87) . 11_655 ?
C32 C33 C14 136.1(26) 23 11_655 ?
C34 C33 C14 22.2(24) . 11_655 ?
C32 C33 C14 110.9(32) . 11_655 ?
C14 C33 C14 45.7(37) 13_655 11_655 ?
C31 C33 C14 151.4(37) 16_556 11_655 ?
C33 C33 C22 94.4(42) 23 . ?
C23 C33 C22 57.6(36) . . ?
C32 C33 C22 25.3(26) 23 . ?
C34 C33 C22 107.3(67) . . ?
C32 C33 C22 37.2(38) . . ?
C14 C33 C22 108.5(39) 13_655 . ?
C31 C33 C22 47.6(25) 16_556 . ?
C14 C33 C22 111.1(32) 11_655 . ?
C33 C33 C31 77.4(27) 23 8 ?
C23 C33 C31 103.3(59) . 8 ?
C32 C33 C31 39.7(18) 23 8 ?
C34 C33 C31 149.7(60) . 8 ?
C32 C33 C31 27.8(20) . 8 ?
C14 C33 C31 158.8(35) 13_655 8 ?
C31 C33 C31 18.2(29) 16_556 8 ?
C14 C33 C31 136.2(40) 11_655 8 ?
C22 C33 C31 50.4(31) . 8 ?
C33 C33 C22 78.7(41) 23 23 ?
C23 C33 C22 56.8(48) . 23 ?
C32 C33 C22 36.3(38) 23 23 ?
C34 C33 C22 105.7(71) . 23 ?
C32 C33 C22 25.5(31) . 23 ?
C14 C33 C22 113.7(37) 13_655 23 ?
C31 C33 C22 50.4(37) 16_556 23 ?
C14 C33 C22 103.5(43) 11_655 23 ?
C22 C33 C22 15.6(70) . 23 ?
C31 C33 C22 46.7(32) 8 23 ?
C33 C33 C21 103.2(38) 23 . ?
C23 C33 C21 103.1(67) . . ?
C32 C33 C21 23.1(26) 23 . ?
C34 C33 C21 151.4(68) . . ?
C32 C33 C21 45.5(41) . . ?
C14 C33 C21 140.0(44) 13_655 . ?
C31 C33 C21 7.9(37) 16_556 . ?
C14 C33 C21 154.6(45) 11_655 . ?
C22 C33 C21 45.7(27) . . ?
C31 C33 C21 25.9(27) 8 . ?
C22 C33 C21 51.3(37) 23 . ?
C14 C34 C14 145.0(100) 11_655 13_655 ?
C14 C34 C24 105.8(100) 11_655 . ?
C14 C34 C24 60.4(82) 13_655 . ?
C14 C34 C24 60.4(82) 11_655 23 ?
C14 C34 C24 105.8(100) 13_655 23 ?
C24 C34 C24 47.3(100) . 23 ?
C14 C34 C23 107.9(100) 11_655 . ?
C14 C34 C23 105.7(100) 13_655 . ?
C24 C34 C23 96.7(100) . . ?
C24 C34 C23 97.5(100) 23 . ?
C14 C34 C33 99.9(65) 11_655 23 ?
C14 C34 C33 108.7(71) 13_655 23 ?
C24 C34 C33 144.1(100) . 23 ?
C24 C34 C33 138.4(100) 23 23 ?
C23 C34 C33 51.0(61) . 23 ?
C14 C34 C33 108.7(71) 11_655 . ?
C14 C34 C33 99.9(64) 13_655 . ?
C24 C34 C33 138.4(100) . . ?
C24 C34 C33 144.1(100) 23 . ?
C23 C34 C33 50.8(52) . . ?
C33 C34 C33 8.8(59) 23 . ?
C14 C34 C13 84.3(100) 11_655 13_655 ?
C14 C34 C13 62.6(100) 13_655 13_655 ?
C24 C34 C13 80.5(100) . 13_655 ?
C24 C34 C13 89.3(100) 23 13_655 ?
C23 C34 C13 167.8(100) . 13_655 ?
C33 C34 C13 127.3(99) 23 13_655 ?
C33 C34 C13 125.2(100) . 13_655 ?
C14 C34 C13 62.6(100) 11_655 11_655 ?
C14 C34 C13 84.3(100) 13_655 11_655 ?
C24 C34 C13 89.3(100) . 11_655 ?
C24 C34 C13 80.5(100) 23 11_655 ?
C23 C34 C13 170.0(100) . 11_655 ?
C33 C34 C13 125.2(97) 23 11_655 ?
C33 C34 C13 127.3(98) . 11_655 ?
C13 C34 C13 21.8(100) 13_655 11_655 ?

loop_
_geom_bond_atom_site_label_1
_geom_bond_atom_site_label_2
_geom_bond_distance
_geom_bond_site_symmetry_2
_geom_bond_publ_flag
Sn C11 2.183(9) . ?
Sn C31 2.192(10) 16_556 ?
Sn C31 2.192(10) . ?
Sn C31 2.192(10) 8 ?
Sn C31 2.192(10) 23 ?
Sn C21 2.198(10) . ?
Sn C21 2.198(10) 16_556 ?
Sn C21 2.198(10) 23 ?
Sn C21 2.198(10) 8 ?
Sn N1 2.330(6) 16_556 ?
Sn N1 2.330(6) 23 ?
Sn N1 2.330(6) . ?
Co C1 1.887(7) 10_665 ?
Co C1 1.887(7) . ?
Co C1 1.887(7) 2_655 ?
Co C1 1.887(7) 11_655 ?
Co C1 1.887(7) 12 ?
Co C1 1.887(7) 3_665 ?
N1 C1 1.154(9) . ?
C11 C12' 1.497(10) . ?
C11 C12' 1.497(10) 8 ?
C11 C12 1.53(3) 8 ?
C11 C12 1.53(2) 23 ?
C11 C12 1.53 . ?
C11 C12 1.53(2) 16_556 ?
C12 C12 1.13(6) 23 ?
C12 C13 1.24(2) 23 ?
C12 C12' 1.47(2) 8 ?
C12 C13 1.50 . ?
C12 C13' 1.88(221) 8 ?
C13 C13 0.63(8) 23 ?
C13 C12 1.240(13) 23 ?
C13 C14 1.48(3) . ?
C13 C34 1.67(12) 13_655 ?
C13 C24 1.73(10) 13_655 ?
C13 C14 1.75(4) 23 ?
C13 C24 1.84(10) 11_655 ?
C14 C34 0.72(6) 13_655 ?
C14 C24 0.77(10) 13_655 ?
C14 C24 1.21(11) 11_655 ?
C14 C14 1.38(12) 23 ?
C14 C23 1.49(105) 13_655 ?
C14 C33 1.72(20) 13_655 ?
C14 C13 1.75(4) 23 ?
C14 C33 1.81(16) 11_655 ?
C12' C12 1.47(3) 23 ?
C12' C12 1.47(4) 8 ?
C12' C13' 1.50(4) 16_556 ?
C12' C13' 1.50 . ?
C12' C14' 1.77(3) . ?
C13' C13' 0.65(17) 16_556 ?
C13' C14" 1.17(7) 16_556 ?
C13' C13' 1.40(14) 23 ?
C13' C14' 1.44(3) . ?
C13' C14" 1.45(3) . ?
C13' C13' 1.54(16) 8 ?
C13' C14" 1.63(7) 17_646 ?
C13' C13' 1.71(15) 24_765 ?
C13' C13' 1.82(13) 9_765 ?
C13' C14" 1.85(6) 2_645 ?
C13' C12 1.88(7) 8 ?
C14' C13' 1.44(116) 16_556 ?
C14' C13' 1.44(8) 24_765 ?
C14' C13' 1.44(115) 9_765 ?
C14' C12' 1.77(3) 9_765 ?
C14' C14" 1.97(11) . ?
C14' C14" 1.97(11) 16_556 ?
C14' C22 1.98(60) 17_656 ?
C14' C22 1.98(59) 2_655 ?
C14' C22 1.98(57) 7_655 ?
C14' C22 1.98(56) 22_655 ?
C14" C14" 0.92(12) 3_765 ?
C14" C14" 0.92(12) 2_645 ?
C14" C14" 1.14(15) 16_556 ?
C14" C13' 1.17(27) 9_765 ?
C14" C13' 1.17(21) 16_556 ?
C14" C14" 1.47(14) 18_766 ?
C14" C14" 1.47(14) 17_646 ?
C14" C13' 1.45(191) 24_765 ?
C14" C13' 1.63(103) 18_766 ?
C14" C13' 1.63(48) 8 ?
C14" C13' 1.85(176) 3_765 ?
C21 C31 0.34(16) 16_556 ?
C21 C21 0.39(33) 16_556 ?
C21 C31 0.65(15) . ?
C21 C31 0.88(11) 8 ?
C21 C32 0.92(6) 23 ?
C21 C31 1.04(12) 23 ?
C21 C21 1.15(23) 23 ?
C21 C32 1.14(14) 8 ?
C21 C21 1.21(24) 8 ?
C21 C32 1.44(13) . ?
C21 C22 1.50 . ?
C21 C22 1.53(4) 16_556 ?
C22 C22 0.25(18) 16_556 ?
C22 C22 0.50(24) 23 ?
C22 C22 0.56(23) 8 ?
C22 C32 0.82(8) 23 ?
C22 C32 0.98(8) 8 ?
C22 C32 1.10(11) . ?
C22 C32 1.22(12) 16_556 ?
C22 C31 1.46(7) 16_556 ?
C22 C23 1.54 . ?
C22 C21 1.53(5) 16_556 ?
C22 C31 1.53(7) . ?
C23 C34 1.12(15) . ?
C23 C33 1.14(10) . ?
C23 C33 1.14(12) 23 ?
C23 C24 1.45(3) . ?
C23 C24 1.46(14) 23 ?
C23 C14 1.49(17) 13_655 ?
C23 C14 1.51(18) 11_655 ?
C23 C22 1.55(4) 23 ?
C23 C32 1.65(11) 23 ?
C23 C32 1.67(14) . ?
C23 C22 1.78(17) 16_556 ?
C24 C24 0.64(19) 23 ?
C24 C14 0.77(10) 13_655 ?
C24 C34 0.80(12) . ?
C24 C14 1.21(11) 11_655 ?
C24 C13 1.73(15) 13_655 ?
C24 C13 1.84(21) 11_655 ?
C31 C21 0.34(16) 16_556 ?
C31 C31 0.58(10) 23 ?
C31 C31 0.76(6) 16_556 ?
C31 C32 0.87(3) 8 ?
C31 C21 0.88(11) 8 ?
C31 C31 0.96(6) 8 ?
C31 C21 1.04(12) 23 ?
C31 C32 1.175(12) 16_556 ?
C31 C32 1.28(2) 23 ?
C31 C22 1.46(8) 16_556 ?
C31 C32 1.50 . ?
C32 C22 0.82(11) 23 ?
C32 C31 0.87(4) 8 ?
C32 C21 0.92(7) 23 ?
C32 C22 0.98(10) 8 ?
C32 C32 1.08(8) 23 ?
C32 C21 1.14(14) 8 ?
C32 C32 1.14(7) 16_556 ?
C32 C31 1.17(3) 16_556 ?
C32 C22 1.22(14) 16_556 ?
C32 C31 1.28(3) 23 ?
C32 C33 1.39(5) 23 ?
C33 C33 0.22(15) 23 ?
C33 C32 1.39(2) 23 ?
C33 C34 1.44(3) . ?
C33 C14 1.72(7) 13_655 ?
C33 C31 1.80(5) 16_556 ?
C33 C14 1.81(7) 11_655 ?
C33 C31 1.84(5) 8 ?
C33 C22 1.85(14) 23 ?
C34 C14 0.72(6) 11_655 ?
C34 C14 0.72(6) 13_655 ?
C34 C24 0.80(12) 23 ?
C34 C33 1.44(3) 23 ?
C34 C13 1.67(18) 13_655 ?
C34 C13 1.67(18) 11_655 ?
